data_7711069
loop_
_publ_author_name
'Takahara, Chisa'
'Iwasaki, Suzuka'
'Kihara, Hyota'
'Miyake, Yusuke'
'Imoto, Hiroaki'
'Naka, Kensuke'

_publ_section_title
;
 4-Aryldithieno[3,2-b:2&#x2032;,3&#x2032;-d]arsoles: effects of the
 As-substituent on the structure, photophysical properties, and stability
;
_journal_name_full 'Dalton Transactions'
_journal_paper_doi 10.1039/D2DT02051C
_journal_year 2022
_chemical_formula_moiety 'C14 H9 As S2'
_chemical_formula_sum 'C14 H9 As S2'
_chemical_formula_weight 316.25
_space_group_crystal_system orthorhombic
_space_group_IT_number 33
_space_group_name_Hall 'P 2c -2n'
_space_group_name_H-M_alt 'P n a 21'
_atom_sites_solution_hydrogens geom
_atom_sites_solution_primary dual
_audit_creation_date 2021-10-18
_audit_creation_method
;
Olex2 1.3-ac4
(compiled 2020.11.27 svn.r5f609507 for Rigaku Oxford Diffraction, GUI svn.r6214)
;
_audit_update_record
;
2022-05-20 deposited with the CCDC.	2022-08-22 downloaded from the CCDC.
;
_cell_angle_alpha 90
_cell_angle_beta 90
_cell_angle_gamma 90
_cell_formula_units_Z 8
_cell_length_a 12.6354(8)
_cell_length_b 5.8417(7)
_cell_length_c 33.241(3)
_cell_measurement_reflns_used 2725
_cell_measurement_temperature 93.15
_cell_measurement_theta_max 29.9110
_cell_measurement_theta_min 3.2060
_cell_volume 2453.6(4)
_computing_cell_refinement 'CrysAlisPro 1.171.41.113a (Rigaku OD, 2021)'
_computing_data_collection 'CrysAlisPro 1.171.41.113a (Rigaku OD, 2021)'
_computing_data_reduction 'CrysAlisPro 1.171.41.113a (Rigaku OD, 2021)'
_computing_molecular_graphics 'Olex2 1.3-ac4 (Dolomanov et al., 2009)'
_computing_publication_material 'Olex2 1.3-ac4 (Dolomanov et al., 2009)'
_computing_structure_refinement 'SHELXL 2018/3 (Sheldrick, 2015)'
_computing_structure_solution 'SHELXT 2018/2 (Sheldrick, 2018)'
_diffrn_ambient_temperature 93.15
_diffrn_detector 'CCD plate'
_diffrn_measured_fraction_theta_full 0.999
_diffrn_measured_fraction_theta_max 0.999
_diffrn_measurement_details
;
List of Runs (angles in degrees, time in seconds):

  # Type    Start    End  Width  t~exp~   \w     \q     \k     \f   Frames
#--------------------------------------------------------------------------
  1  \w    -71.00  72.00   0.25    5.00    --   30.00  54.00-180.00  572
  2  \w     78.00 103.00   0.25    5.00    --   30.00  54.00-180.00  100
  3  \w    -15.00  10.00   0.25    5.00    --   30.00  54.00 -30.00  100
;
_diffrn_measurement_device 'two-circle diffractometer'
_diffrn_measurement_device_type 'XtaLAB Mini (JP)'
_diffrn_measurement_method '\w scans'
_diffrn_orient_matrix_type 'CrysAlisPro convention (1999,Acta A55,543-557)'
_diffrn_orient_matrix_UB_11 0.0368837000
_diffrn_orient_matrix_UB_12 -0.0146815000
_diffrn_orient_matrix_UB_13 0.0374241000
_diffrn_orient_matrix_UB_21 -0.0417212000
_diffrn_orient_matrix_UB_22 -0.0140438000
_diffrn_orient_matrix_UB_23 0.0143135000
_diffrn_orient_matrix_UB_31 0.0069413000
_diffrn_orient_matrix_UB_32 -0.0065251000
_diffrn_orient_matrix_UB_33 -0.1146524000
_diffrn_radiation_monochromator graphite
_diffrn_radiation_probe x-ray
_diffrn_radiation_type 'Mo K\a'
_diffrn_radiation_wavelength 0.71073
_diffrn_reflns_av_R_equivalents 0.0526
_diffrn_reflns_av_unetI/netI 0.0779
_diffrn_reflns_Laue_measured_fraction_full 0.999
_diffrn_reflns_Laue_measured_fraction_max 0.999
_diffrn_reflns_limit_h_max 15
_diffrn_reflns_limit_h_min -15
_diffrn_reflns_limit_k_max 7
_diffrn_reflns_limit_k_min -5
_diffrn_reflns_limit_l_max 33
_diffrn_reflns_limit_l_min -41
_diffrn_reflns_number 7545
_diffrn_reflns_point_group_measured_fraction_full 0.841
_diffrn_reflns_point_group_measured_fraction_max 0.839
_diffrn_reflns_theta_full 25.242
_diffrn_reflns_theta_max 26.371
_diffrn_reflns_theta_min 3.225
_diffrn_source 'fine-focus sealed X-ray tube'
_diffrn_source_type 'Rigaku (Mo) X-ray Source'
_exptl_absorpt_coefficient_mu 3.081
_exptl_absorpt_correction_T_max 0.514
_exptl_absorpt_correction_T_min 0.056
_exptl_absorpt_correction_type analytical
_exptl_absorpt_process_details
;
CrysAlisPro 1.171.41.113a (Rigaku Oxford Diffraction, 2021)
Analytical numeric absorption correction using a multifaceted crystal
model based on expressions derived by R.C. Clark & J.S. Reid.
(Clark, R. C. & Reid, J. S. (1995). Acta Cryst. A51, 887-897)
Empirical absorption correction using spherical harmonics,
implemented in SCALE3 ABSPACK scaling algorithm.
;
_exptl_crystal_colour colourless
_exptl_crystal_colour_primary colourless
_exptl_crystal_density_diffrn 1.712
_exptl_crystal_description plate
_exptl_crystal_F_000 1264
_exptl_crystal_size_max 0.424
_exptl_crystal_size_mid 0.166
_exptl_crystal_size_min 0.041
_refine_diff_density_max 1.122
_refine_diff_density_min -0.599
_refine_diff_density_rms 0.126
_refine_ls_abs_structure_details
;
 Flack x determined using 1142 quotients [(I+)-(I-)]/[(I+)+(I-)]
 (Parsons, Flack and Wagner, Acta Cryst. B69 (2013) 249-259).
;
_refine_ls_abs_structure_Flack 0.226(16)
_refine_ls_extinction_method none
_refine_ls_goodness_of_fit_ref 1.019
_refine_ls_hydrogen_treatment constr
_refine_ls_matrix_type full
_refine_ls_number_parameters 307
_refine_ls_number_reflns 4214
_refine_ls_number_restraints 1
_refine_ls_restrained_S_all 1.019
_refine_ls_R_factor_all 0.0602
_refine_ls_R_factor_gt 0.0463
_refine_ls_shift/su_max 0.001
_refine_ls_shift/su_mean 0.000
_refine_ls_structure_factor_coef Fsqd
_refine_ls_weighting_details 'w=1/[\s^2^(Fo^2^)+(0.0425P)^2^] where P=(Fo^2^+2Fc^2^)/3'
_refine_ls_weighting_scheme calc
_refine_ls_wR_factor_gt 0.0984
_refine_ls_wR_factor_ref 0.1071
_reflns_Friedel_coverage 0.649
_reflns_Friedel_fraction_full 0.677
_reflns_Friedel_fraction_max 0.673
_reflns_number_gt 3562
_reflns_number_total 4214
_reflns_threshold_expression 'I > 2\s(I)'
_cod_data_source_file d2dt02051c2.cif
_cod_data_source_block 02_DTA-H
_cod_database_code 7711069
_shelx_shelxl_version_number 2018/3
_chemical_oxdiff_formula CHAsS
_shelx_space_group_comment
;
The symmetry employed for this shelxl refinement is uniquely defined
by the following loop, which should always be used as a source of
symmetry information in preference to the above space-group names.
They are only intended as comments.
;
_shelx_estimated_absorpt_t_max 0.884
_shelx_estimated_absorpt_t_min 0.355
_reflns_odcompleteness_completeness 99.73
_reflns_odcompleteness_iscentric 1
_reflns_odcompleteness_theta 26.32
_olex2_refinement_description
;
1. Fixed Uiso
 At 1.2 times of:
  All C(H) groups
2.a Aromatic/amide H refined with riding coordinates:
 C20(H20), C6(H6), C14(H14), C28(H28), C5(H5), C8(H8), C19(H19), C21(H21),
 C12(H12), C13(H13), C22(H22), C24(H24), C7(H7), C25(H25), C26(H26), C10(H10),
 C27(H27), C11(H11)
;
_olex2_submission_special_instructions 'No special instructions were received'
_oxdiff_exptl_absorpt_empirical_details
;
Empirical correction (ABSPACK) includes:
- Absorption correction using spherical harmonics
- Frame scaling
;
_oxdiff_exptl_absorpt_empirical_full_max 2.054
_oxdiff_exptl_absorpt_empirical_full_min 0.316

loop_
_space_group_symop_operation_xyz
'x, y, z'
'-x, -y, z+1/2'
'x+1/2, -y+1/2, z'
'-x+1/2, y+1/2, z+1/2'

loop_
_atom_site_label
_atom_site_type_symbol
_atom_site_fract_x
_atom_site_fract_y
_atom_site_fract_z
_atom_site_U_iso_or_equiv
_atom_site_adp_type
_atom_site_occupancy
_atom_site_site_symmetry_order
_atom_site_calc_flag
_atom_site_refinement_flags_posn
_atom_site_refinement_flags_adp
_atom_site_refinement_flags_occupancy
_atom_site_disorder_assembly
_atom_site_disorder_group
As2 As 0.48653(6) 0.63945(16) 0.35425(3) 0.0165(2) Uani 1 1 d . . . . .
As1 As 0.24960(7) 0.63759(16) 0.64534(4) 0.0167(2) Uani 1 1 d . . . . .
S4 S 0.33332(17) 0.7212(5) 0.47077(9) 0.0180(6) Uani 1 1 d . . . . .
S2 S 0.09844(18) 0.7268(5) 0.52848(9) 0.0189(6) Uani 1 1 d . . . . .
S3 S 0.52196(18) 0.2244(5) 0.46261(10) 0.0185(6) Uani 1 1 d . . . . .
S1 S 0.28703(18) 0.2296(5) 0.53633(10) 0.0205(6) Uani 1 1 d . . . . .
C15 C 0.3951(7) 0.7463(17) 0.3970(4) 0.015(3) Uani 1 1 d . . . . .
C20 C 0.5972(7) 0.206(2) 0.3910(4) 0.019(2) Uani 1 1 d . . . . .
H20 H 0.635981 0.158457 0.367972 0.023 Uiso 1 1 calc R U . . .
C4 C 0.1591(7) 0.7461(17) 0.6024(4) 0.015(3) Uani 1 1 d . . . . .
C1 C 0.2912(7) 0.3973(16) 0.6077(3) 0.015(2) Uani 1 1 d . . . . .
C6 C 0.0861(6) 0.9295(17) 0.5971(3) 0.016(2) Uani 1 1 d . . . . .
H6 H 0.067544 1.034304 0.617833 0.019 Uiso 1 1 calc R U . . .
C14 C 0.1675(8) 0.2558(18) 0.6925(4) 0.021(3) Uani 1 1 d . . . . .
H14 H 0.235262 0.190760 0.687786 0.025 Uiso 1 1 calc R U . . .
C18 C 0.5287(6) 0.3976(17) 0.3917(3) 0.015(2) Uani 1 1 d . . . . .
C28 C 0.2807(7) 0.5602(18) 0.3157(3) 0.018(2) Uani 1 1 d . . . . .
H28 H 0.262582 0.705308 0.326603 0.022 Uiso 1 1 calc R U . . .
C5 C 0.3617(7) 0.208(2) 0.6086(4) 0.022(3) Uani 1 1 d . . . . .
H5 H 0.402053 0.163153 0.631363 0.026 Uiso 1 1 calc R U . . .
C8 C 0.0453(7) 0.9380(17) 0.5587(3) 0.019(2) Uani 1 1 d . . . . .
H8 H -0.005647 1.046632 0.549957 0.022 Uiso 1 1 calc R U . . .
C19 C 0.3204(7) 0.9280(18) 0.4026(3) 0.020(2) Uani 1 1 d . . . . .
H19 H 0.300686 1.032982 0.382132 0.024 Uiso 1 1 calc R U . . .
C21 C 0.2812(7) 0.9333(18) 0.4405(3) 0.018(2) Uani 1 1 d . . . . .
H21 H 0.230437 1.041883 0.449416 0.022 Uiso 1 1 calc R U . . .
C9 C 0.1431(7) 0.4645(18) 0.6755(3) 0.018(2) Uani 1 1 d . . . . .
C2 C 0.2477(7) 0.4309(17) 0.5704(3) 0.015(2) Uani 1 1 d . . . . .
C17 C 0.4823(7) 0.4295(18) 0.4285(3) 0.018(2) Uani 1 1 d . . . . .
C12 C -0.0039(8) 0.237(2) 0.7235(5) 0.026(4) Uani 1 1 d . . . . .
H12 H -0.053767 0.158799 0.739921 0.031 Uiso 1 1 calc R U . . .
C13 C 0.0963(8) 0.1403(19) 0.7159(3) 0.023(2) Uani 1 1 d . . . . .
H13 H 0.114355 -0.004329 0.727071 0.028 Uiso 1 1 calc R U . . .
C16 C 0.4097(6) 0.6221(17) 0.4320(3) 0.018(2) Uani 1 1 d . . . . .
C22 C 0.6012(7) 0.0980(19) 0.4266(3) 0.024(2) Uani 1 1 d . . . . .
H22 H 0.643140 -0.034003 0.431424 0.029 Uiso 1 1 calc R U . . .
C23 C 0.3799(7) 0.4654(18) 0.3239(3) 0.019(2) Uani 1 1 d . . . . .
C3 C 0.1735(6) 0.6226(16) 0.5673(3) 0.014(2) Uani 1 1 d . . . . .
C24 C 0.4058(8) 0.2546(18) 0.3072(4) 0.023(3) Uani 1 1 d . . . . .
H24 H 0.473253 0.189372 0.312487 0.027 Uiso 1 1 calc R U . . .
C7 C 0.3637(7) 0.0979(18) 0.5720(3) 0.021(2) Uani 1 1 d . . . . .
H7 H 0.403555 -0.037088 0.566989 0.025 Uiso 1 1 calc R U . . .
C25 C 0.3338(8) 0.1369(18) 0.2827(3) 0.025(2) Uani 1 1 d . . . . .
H25 H 0.352221 -0.006325 0.271062 0.030 Uiso 1 1 calc R U . . .
C26 C 0.2344(8) 0.234(2) 0.2756(4) 0.026(4) Uani 1 1 d . . . . .
H26 H 0.184219 0.155020 0.259545 0.032 Uiso 1 1 calc R U . . .
C10 C 0.0428(7) 0.5611(19) 0.6834(3) 0.021(2) Uani 1 1 d . . . . .
H10 H 0.024681 0.706152 0.672477 0.025 Uiso 1 1 calc R U . . .
C27 C 0.2084(7) 0.444(2) 0.2917(3) 0.024(2) Uani 1 1 d . . . . .
H27 H 0.141001 0.509256 0.286429 0.029 Uiso 1 1 calc R U . . .
C11 C -0.0286(7) 0.445(2) 0.7070(3) 0.027(2) Uani 1 1 d . . . . .
H11 H -0.096251 0.509682 0.711963 0.032 Uiso 1 1 calc R U . . .

loop_
_atom_site_aniso_label
_atom_site_aniso_U_11
_atom_site_aniso_U_22
_atom_site_aniso_U_33
_atom_site_aniso_U_23
_atom_site_aniso_U_13
_atom_site_aniso_U_12
As2 0.0148(4) 0.0175(5) 0.0173(5) -0.0001(5) 0.0010(4) -0.0017(4)
As1 0.0158(4) 0.0177(5) 0.0165(5) -0.0001(5) 0.0000(4) -0.0014(4)
S4 0.0158(10) 0.0219(14) 0.0162(16) 0.0002(11) 0.0014(9) 0.0025(10)
S2 0.0140(10) 0.0233(15) 0.0195(17) 0.0022(11) -0.0005(9) -0.0019(10)
S3 0.0192(11) 0.0178(14) 0.0185(17) 0.0032(11) -0.0037(10) -0.0001(10)
S1 0.0182(11) 0.0171(14) 0.0261(18) -0.0017(11) 0.0041(11) -0.0011(11)
C15 0.014(4) 0.017(7) 0.014(7) -0.003(4) 0.001(4) -0.007(4)
C20 0.010(4) 0.023(6) 0.024(7) -0.004(5) -0.005(4) 0.001(4)
C4 0.013(4) 0.016(7) 0.016(7) 0.001(4) 0.002(4) 0.000(4)
C1 0.012(4) 0.011(5) 0.022(5) -0.003(4) 0.003(4) -0.003(4)
C6 0.015(4) 0.013(5) 0.020(6) -0.001(4) 0.005(4) -0.001(4)
C14 0.023(5) 0.021(8) 0.018(8) -0.002(4) -0.004(4) 0.009(5)
C18 0.018(5) 0.015(5) 0.013(5) 0.001(4) -0.006(4) -0.001(4)
C28 0.015(4) 0.018(5) 0.022(6) 0.001(5) 0.001(4) 0.001(4)
C5 0.019(5) 0.017(5) 0.030(8) 0.007(5) 0.005(4) -0.002(4)
C8 0.016(4) 0.015(5) 0.025(6) 0.006(4) 0.005(4) 0.006(4)
C19 0.022(5) 0.018(5) 0.021(6) 0.000(5) -0.005(4) 0.005(4)
C21 0.013(4) 0.018(6) 0.024(6) 0.001(4) -0.003(4) 0.003(4)
C9 0.019(4) 0.022(6) 0.012(5) -0.005(4) -0.001(4) -0.005(4)
C2 0.016(5) 0.011(5) 0.018(6) -0.004(4) 0.005(3) -0.003(4)
C17 0.016(5) 0.017(6) 0.020(6) 0.001(5) -0.003(4) -0.007(4)
C12 0.025(5) 0.029(9) 0.022(9) -0.005(5) 0.002(4) -0.010(5)
C13 0.030(5) 0.018(6) 0.021(6) 0.002(5) -0.005(4) -0.005(5)
C16 0.010(4) 0.021(5) 0.021(6) -0.008(5) 0.000(4) -0.003(4)
C22 0.021(5) 0.023(6) 0.029(6) -0.005(5) -0.010(4) 0.007(5)
C23 0.022(5) 0.019(5) 0.015(5) 0.003(4) -0.001(4) -0.001(4)
C3 0.013(4) 0.014(5) 0.015(5) 0.004(4) 0.002(3) -0.002(4)
C24 0.028(5) 0.017(8) 0.023(8) 0.006(5) -0.002(4) 0.007(5)
C7 0.016(4) 0.014(5) 0.033(7) 0.008(5) 0.010(4) 0.002(4)
C25 0.040(6) 0.018(6) 0.016(6) -0.006(5) 0.002(4) -0.003(5)
C26 0.024(5) 0.039(10) 0.016(8) -0.005(5) -0.005(4) -0.015(6)
C10 0.021(5) 0.027(6) 0.016(6) 0.003(5) 0.001(4) -0.004(5)
C27 0.020(5) 0.031(6) 0.020(5) 0.000(5) -0.004(4) -0.001(5)
C11 0.021(5) 0.039(7) 0.020(6) 0.003(5) 0.002(4) -0.004(5)

loop_
_atom_type_symbol
_atom_type_description
_atom_type_scat_dispersion_real
_atom_type_scat_dispersion_imag
_atom_type_scat_source
C C 0.0033 0.0016 'International Tables Vol C Tables 4.2.6.8 and 6.1.1.4'
H H 0.0000 0.0000 'International Tables Vol C Tables 4.2.6.8 and 6.1.1.4'
As As 0.0499 2.0058 'International Tables Vol C Tables 4.2.6.8 and 6.1.1.4'
S S 0.1246 0.1234 'International Tables Vol C Tables 4.2.6.8 and 6.1.1.4'

loop_
_exptl_crystal_face_index_h
_exptl_crystal_face_index_k
_exptl_crystal_face_index_l
_exptl_crystal_face_perp_dist
0 -2 -1 0.2754
-2 1 0 0.0862
2 -1 0 0.0696
0 1 1 0.1188
0 -1 0 0.0175
0 1 0 0.0237

loop_
_geom_angle_atom_site_label_1
_geom_angle_atom_site_label_2
_geom_angle_atom_site_label_3
_geom_angle
_geom_angle_site_symmetry_1
_geom_angle_site_symmetry_3
_geom_angle_publ_flag
C15 As2 C18 85.9(4) . . ?
C15 As2 C23 97.7(4) . . ?
C18 As2 C23 98.0(4) . . ?
C4 As1 C1 85.5(4) . . ?
C4 As1 C9 98.1(4) . . ?
C1 As1 C9 98.1(4) . . ?
C16 S4 C21 91.0(5) . . ?
C3 S2 C8 91.8(5) . . ?
C17 S3 C22 90.5(5) . . ?
C2 S1 C7 90.9(5) . . ?
C19 C15 As2 136.8(9) . . ?
C16 C15 As2 111.6(7) . . ?
C16 C15 C19 111.4(10) . . ?
C22 C20 C18 112.4(10) . . ?
C6 C4 As1 136.0(9) . . ?
C3 C4 As1 111.9(7) . . ?
C3 C4 C6 112.0(10) . . ?
C5 C1 As1 135.8(8) . . ?
C2 C1 As1 111.7(7) . . ?
C2 C1 C5 112.3(9) . . ?
C8 C6 C4 112.5(9) . . ?
C13 C14 C9 121.5(10) . . ?
C20 C18 As2 136.8(8) . . ?
C17 C18 As2 110.7(7) . . ?
C17 C18 C20 112.5(9) . . ?
C27 C28 C23 120.5(9) . . ?
C7 C5 C1 111.0(10) . . ?
C6 C8 S2 111.6(7) . . ?
C21 C19 C15 112.4(10) . . ?
C19 C21 S4 112.7(8) . . ?
C14 C9 As1 120.8(7) . . ?
C14 C9 C10 118.5(10) . . ?
C10 C9 As1 120.4(8) . . ?
C1 C2 S1 112.7(7) . . ?
C1 C2 C3 115.4(9) . . ?
C3 C2 S1 131.9(8) . . ?
C18 C17 S3 111.6(8) . . ?
C18 C17 C16 116.4(9) . . ?
C16 C17 S3 131.9(8) . . ?
C11 C12 C13 119.3(11) . . ?
C14 C13 C12 119.6(10) . . ?
C15 C16 S4 112.4(7) . . ?
C15 C16 C17 115.0(9) . . ?
C17 C16 S4 132.5(8) . . ?
C20 C22 S3 113.0(8) . . ?
C28 C23 As2 120.6(8) . . ?
C24 C23 As2 120.1(7) . . ?
C24 C23 C28 119.0(9) . . ?
C4 C3 S2 112.2(7) . . ?
C4 C3 C2 115.1(9) . . ?
C2 C3 S2 132.8(8) . . ?
C23 C24 C25 121.0(10) . . ?
C5 C7 S1 113.0(8) . . ?
C26 C25 C24 118.7(10) . . ?
C27 C26 C25 120.7(10) . . ?
C11 C10 C9 119.8(10) . . ?
C26 C27 C28 120.1(9) . . ?
C12 C11 C10 121.2(10) . . ?

loop_
_geom_bond_atom_site_label_1
_geom_bond_atom_site_label_2
_geom_bond_distance
_geom_bond_site_symmetry_2
_geom_bond_publ_flag
As2 C15 1.934(11) . ?
As2 C18 1.957(9) . ?
As2 C23 1.966(10) . ?
As1 C4 1.936(11) . ?
As1 C1 1.951(10) . ?
As1 C9 1.959(10) . ?
S4 C21 1.727(10) . ?
S4 C16 1.712(10) . ?
S2 C8 1.727(10) . ?
S2 C3 1.713(10) . ?
S3 C17 1.723(11) . ?
S3 C22 1.727(11) . ?
S1 C2 1.706(10) . ?
S1 C7 1.713(11) . ?
C15 C19 1.433(14) . ?
C15 C16 1.384(15) . ?
C20 C18 1.417(14) . ?
C20 C22 1.339(16) . ?
C4 C6 1.425(13) . ?
C4 C3 1.384(15) . ?
C1 C5 1.421(14) . ?
C1 C2 1.373(14) . ?
C6 C8 1.378(14) . ?
C14 C9 1.378(15) . ?
C14 C13 1.369(15) . ?
C18 C17 1.371(14) . ?
C28 C23 1.397(13) . ?
C28 C27 1.390(13) . ?
C5 C7 1.376(17) . ?
C19 C21 1.352(14) . ?
C9 C10 1.412(13) . ?
C2 C3 1.464(13) . ?
C17 C16 1.457(14) . ?
C12 C13 1.409(14) . ?
C12 C11 1.367(17) . ?
C23 C24 1.390(15) . ?
C24 C25 1.402(15) . ?
C25 C26 1.400(15) . ?
C26 C27 1.375(17) . ?
C10 C11 1.376(14) . ?

loop_
_exptl_oxdiff_crystal_face_indexfrac_h
_exptl_oxdiff_crystal_face_indexfrac_k
_exptl_oxdiff_crystal_face_indexfrac_l
_exptl_oxdiff_crystal_face_x
_exptl_oxdiff_crystal_face_y
_exptl_oxdiff_crystal_face_z
0.0021 -1.9940 -1.0019 -0.0081 0.0136 0.1279
-2.0014 0.9984 0.0010 -0.0884 0.0695 -0.0205
2.0014 -0.9984 -0.0010 0.0884 -0.0695 0.0205
-0.0023 0.9938 1.0017 0.0228 0.0005 -0.1214
-0.0002 -1.0002 -0.0002 0.0147 0.0141 0.0065
0.0002 1.0002 0.0002 -0.0147 -0.0141 -0.0065
